data_7042318
loop_
_publ_author_name
'Takimoto, Kazuyoshi'
'Watanabe, Yutaka'
'Mori, Shigeki'
'Sato, Hisako'

_publ_section_title
;
 Vibrational circular dichroism and single crystal X-Ray diffraction
 analyses of [Ir(bzq)2(phen)](+) (bzq = benzo[h]quinoline; phen =
 1,10-phenanthroline): absolute configuration and role of CH-\p
 interaction in molecular packing.
;
_journal_issue 13
_journal_name_full 'Dalton transactions (Cambridge, England : 2003)'
_journal_page_first 4397
_journal_page_last 4402
_journal_paper_doi 10.1039/c7dt00606c
_journal_volume 46
_journal_year 2017
_chemical_absolute_configuration ad
_chemical_formula_moiety 'C38 H24 Ir N4, C2 F3 O2, C H2 Cl2'
_chemical_formula_sum 'C41 H26 Cl2 F3 Ir N4 O2'
_chemical_formula_weight 926.76
_space_group_crystal_system tetragonal
_space_group_IT_number 78
_space_group_name_Hall 'P 4cw'
_space_group_name_H-M_alt 'P 43'
_symmetry_space_group_name_Hall 'P 4cw'
_symmetry_space_group_name_H-M 'P 43'
_atom_sites_solution_hydrogens geom
_atom_sites_solution_primary direct
_atom_sites_solution_secondary difmap
_audit_creation_method SHELXL-2016/6
_audit_update_record
;
2017-01-16 deposited with the CCDC.
2017-03-03 downloaded from the CCDC.
;
_cell_angle_alpha 90
_cell_angle_beta 90
_cell_angle_gamma 90
_cell_formula_units_Z 4
_cell_length_a 9.63469(10)
_cell_length_b 9.63469(10)
_cell_length_c 36.5088(5)
_cell_measurement_reflns_used 38143
_cell_measurement_temperature 100(2)
_cell_measurement_theta_max 30.68
_cell_measurement_theta_min 2.12
_cell_volume 3389.01(7)
_computing_cell_refinement 'CrysAlisPro 1.171.38.41 (Rigaku OD, 2015)'
_computing_data_collection 'CrystalClear (Rigaku Inc., 2008)'
_computing_data_reduction 'CrysAlisPro 1.171.38.41 (Rigaku OD, 2015)'
_computing_molecular_graphics 'CrystalStructure 4.2.2 (Rigaku, 2016)'
_computing_publication_material 'CrystalStructure 4.2.2 (Rigaku, 2016)'
_computing_structure_refinement 'SHELXL-2016/6 (Sheldrick, 2016)'
_computing_structure_solution 'SIR2004 (Burla, et al., 2005)'
_diffrn_ambient_temperature 100(2)
_diffrn_detector_area_resol_mean 7.111
_diffrn_measured_fraction_theta_full 1.000
_diffrn_measured_fraction_theta_max 1.000
_diffrn_measurement_device_type 'Rigaku Saturn724'
_diffrn_measurement_method \w
_diffrn_radiation_type MoK\a
_diffrn_radiation_wavelength 0.71075
_diffrn_reflns_av_R_equivalents 0.0574
_diffrn_reflns_av_unetI/netI 0.0331
_diffrn_reflns_Laue_measured_fraction_full 1.000
_diffrn_reflns_Laue_measured_fraction_max 1.000
_diffrn_reflns_limit_h_max 12
_diffrn_reflns_limit_h_min -12
_diffrn_reflns_limit_k_max 12
_diffrn_reflns_limit_k_min -12
_diffrn_reflns_limit_l_max 48
_diffrn_reflns_limit_l_min -48
_diffrn_reflns_number 48848
_diffrn_reflns_point_group_measured_fraction_full 1.000
_diffrn_reflns_point_group_measured_fraction_max 1.000
_diffrn_reflns_theta_full 25.242
_diffrn_reflns_theta_max 28.000
_diffrn_reflns_theta_min 2.114
_diffrn_source 'Varimax 50 kV 24 mA Rotating anode'
_exptl_absorpt_coefficient_mu 4.160
_exptl_absorpt_correction_T_max 0.882
_exptl_absorpt_correction_T_min 0.861
_exptl_absorpt_correction_type multi-scan
_exptl_absorpt_process_details
;
CrysAlisPro 1.171.38.41 (Rigaku Oxford Diffraction, 2015)
Empirical absorption correction using spherical harmonics,
 implemented in SCALE3 ABSPACK scaling algorithm.
;
_exptl_crystal_colour yellow
_exptl_crystal_density_diffrn 1.816
_exptl_crystal_density_method 'not measured'
_exptl_crystal_description block
_exptl_crystal_F_000 1816
_exptl_crystal_size_max 0.060
_exptl_crystal_size_mid 0.040
_exptl_crystal_size_min 0.030
_refine_diff_density_max 0.649
_refine_diff_density_min -0.544
_refine_diff_density_rms 0.079
_refine_ls_abs_structure_details
;
 Flack x determined using 3612 quotients [(I+)-(I-)]/[(I+)+(I-)]
 (Parsons, Flack and Wagner, Acta Cryst. B69 (2013) 249-259).
;
_refine_ls_abs_structure_Flack -0.018(4)
_refine_ls_extinction_method none
_refine_ls_goodness_of_fit_ref 1.061
_refine_ls_hydrogen_treatment constr
_refine_ls_matrix_type full
_refine_ls_number_parameters 570
_refine_ls_number_reflns 8185
_refine_ls_number_restraints 460
_refine_ls_restrained_S_all 1.085
_refine_ls_R_factor_all 0.0269
_refine_ls_R_factor_gt 0.0244
_refine_ls_shift/su_max 0.002
_refine_ls_shift/su_mean 0.000
_refine_ls_structure_factor_coef Fsqd
_refine_ls_weighting_details 'w=1/[\s^2^(Fo^2^)+(0.0207P)^2^+3.0730P] where P=(Fo^2^+2Fc^2^)/3'
_refine_ls_weighting_scheme calc
_refine_ls_wR_factor_gt 0.0515
_refine_ls_wR_factor_ref 0.0523
_reflns_Friedel_coverage 0.969
_reflns_Friedel_fraction_full 1.000
_reflns_Friedel_fraction_max 1.000
_reflns_number_gt 7754
_reflns_number_total 8185
_reflns_threshold_expression 'I > 2\s(I)'
_cod_data_source_file c7dt00606c2.cif
_cod_data_source_block shelxl
_cod_depositor_comments 'Adding full bibliography for 7042317--7042318.cif.'
_cod_original_cell_volume 3389.01(8)
_cod_database_code 7042318
_shelx_shelxl_version_number 2016/6
_shelx_space_group_comment
;
The symmetry employed for this shelxl refinement is uniquely defined
by the following loop, which should always be used as a source of
symmetry information in preference to the above space-group names.
They are only intended as comments.
;
_shelx_estimated_absorpt_t_min 0.788
_shelx_estimated_absorpt_t_max 0.885

loop_
_space_group_symop_operation_xyz
'x, y, z'
'-x, -y, z+1/2'
'-y, x, z+3/4'
'y, -x, z+1/4'

loop_
_atom_site_label
_atom_site_type_symbol
_atom_site_fract_x
_atom_site_fract_y
_atom_site_fract_z
_atom_site_U_iso_or_equiv
_atom_site_adp_type
_atom_site_occupancy
_atom_site_site_symmetry_order
_atom_site_calc_flag
_atom_site_refinement_flags_posn
_atom_site_refinement_flags_adp
_atom_site_refinement_flags_occupancy
_atom_site_disorder_assembly
_atom_site_disorder_group
Ir1 Ir 0.54674(2) 0.62378(2) 0.75897(2) 0.01312(5) Uani 1 1 d . . . . .
N1 N 0.6135(5) 0.7018(5) 0.81098(13) 0.0187(10) Uani 1 1 d . . . . .
N2 N 0.6427(5) 0.4452(5) 0.78290(13) 0.0163(10) Uani 1 1 d . . . . .
N3 N 0.3564(5) 0.5575(5) 0.77737(13) 0.0174(10) Uani 1 1 d . . . . .
N4 N 0.7290(5) 0.6959(5) 0.73578(12) 0.0144(9) Uani 1 1 d . . . . .
C1 C 0.5959(7) 0.8289(7) 0.82481(17) 0.0253(14) Uani 1 1 d . . . . .
H1 H 0.545357 0.895458 0.811000 0.030 Uiso 1 1 calc R U . . .
C2 C 0.6493(7) 0.8673(7) 0.85895(17) 0.0318(15) Uani 1 1 d . . . . .
H2 H 0.634394 0.958343 0.868132 0.038 Uiso 1 1 calc R U . . .
C3 C 0.7230(7) 0.7731(7) 0.87899(17) 0.0296(15) Uani 1 1 d . . . . .
H3 H 0.761380 0.799224 0.901945 0.036 Uiso 1 1 calc R U . . .
C4 C 0.7422(6) 0.6390(7) 0.86589(16) 0.0230(13) Uani 1 1 d . . . . .
C5 C 0.8167(6) 0.5330(7) 0.88487(16) 0.0268(14) Uani 1 1 d . . . . .
H5 H 0.859327 0.554669 0.907628 0.032 Uiso 1 1 calc R U . . .
C6 C 0.8283(7) 0.4036(8) 0.87151(17) 0.0259(15) Uani 1 1 d . . . . .
H6 H 0.877381 0.335431 0.885141 0.031 Uiso 1 1 calc R U . . .
C7 C 0.7672(6) 0.3665(7) 0.83676(17) 0.0222(13) Uani 1 1 d . . . . .
C8 C 0.7776(6) 0.2332(7) 0.82111(18) 0.0268(14) Uani 1 1 d . . . . .
H8 H 0.823093 0.160437 0.833914 0.032 Uiso 1 1 calc R U . . .
C9 C 0.7215(7) 0.2100(6) 0.78729(18) 0.0276(14) Uani 1 1 d . . . . .
H9 H 0.728439 0.120836 0.776313 0.033 Uiso 1 1 calc R U . . .
C10 C 0.6534(6) 0.3184(6) 0.76878(16) 0.0204(12) Uani 1 1 d . . . . .
H10 H 0.613848 0.300539 0.745420 0.025 Uiso 1 1 calc R U . . .
C11 C 0.6978(6) 0.4700(6) 0.81657(15) 0.0152(10) Uani 1 1 d . . . . .
C12 C 0.6844(6) 0.6071(7) 0.83146(15) 0.0180(12) Uani 1 1 d . . . . .
C13 C 0.3006(6) 0.5786(7) 0.81032(17) 0.0244(13) Uani 1 1 d . . . . .
H13 H 0.348966 0.634623 0.827495 0.029 Uiso 1 1 calc R U . . .
C14 C 0.1725(7) 0.5206(8) 0.82042(18) 0.0323(16) Uani 1 1 d . . . . .
H14 H 0.135113 0.537262 0.844093 0.039 Uiso 1 1 calc R U . . .
C15 C 0.1017(7) 0.4392(7) 0.79564(19) 0.0302(15) Uani 1 1 d . . . . .
H15 H 0.015865 0.398080 0.802386 0.036 Uiso 1 1 calc R U . . .
C16 C 0.1557(5) 0.4172(6) 0.7607(2) 0.0221(11) Uani 1 1 d . . . . .
C17 C 0.0907(6) 0.3362(6) 0.73243(17) 0.0241(13) Uani 1 1 d . . . . .
H17 H 0.005531 0.290224 0.737436 0.029 Uiso 1 1 calc R U . . .
C18 C 0.1486(6) 0.3244(6) 0.69878(17) 0.0232(13) Uani 1 1 d . . . . .
H18 H 0.102312 0.271282 0.680592 0.028 Uiso 1 1 calc R U . . .
C19 C 0.2787(6) 0.3903(6) 0.68977(17) 0.0180(12) Uani 1 1 d . . . . .
C20 C 0.3447(6) 0.3772(6) 0.65572(15) 0.0189(12) Uani 1 1 d . . . . .
H20 H 0.301598 0.327222 0.636370 0.023 Uiso 1 1 calc R U . . .
C21 C 0.4728(6) 0.4377(6) 0.65071(15) 0.0211(12) Uani 1 1 d . . . . .
H21 H 0.517723 0.428292 0.627684 0.025 Uiso 1 1 calc R U . . .
C22 C 0.5391(6) 0.5132(6) 0.67882(15) 0.0181(12) Uani 1 1 d . . . . .
H22 H 0.627306 0.553629 0.674152 0.022 Uiso 1 1 calc R U . . .
C23 C 0.4796(6) 0.5298(5) 0.71280(14) 0.0136(10) Uani 1 1 d . . . . .
C24 C 0.3478(6) 0.4664(5) 0.71762(15) 0.0145(10) Uani 1 1 d . . . . .
C25 C 0.2840(5) 0.4795(5) 0.75231(14) 0.0152(11) Uani 1 1 d . . . . .
C26 C 0.8499(6) 0.6310(6) 0.73240(15) 0.0197(11) Uani 1 1 d . . . . .
H26 H 0.858809 0.539026 0.741492 0.024 Uiso 1 1 calc R U . . .
C27 C 0.9641(6) 0.6941(7) 0.71587(17) 0.0256(13) Uani 1 1 d . . . . .
H27 H 1.048964 0.644501 0.713664 0.031 Uiso 1 1 calc R U . . .
C28 C 0.9549(7) 0.8263(7) 0.70285(19) 0.0262(14) Uani 1 1 d . . . . .
H28 H 1.033957 0.869689 0.692305 0.031 Uiso 1 1 calc R U . . .
C29 C 0.8292(7) 0.8981(6) 0.70503(16) 0.0195(12) Uani 1 1 d . . . . .
C30 C 0.8035(7) 1.0361(6) 0.69125(16) 0.0241(13) Uani 1 1 d . . . . .
H30 H 0.877342 1.086510 0.680249 0.029 Uiso 1 1 calc R U . . .
C31 C 0.6773(7) 1.0948(6) 0.69367(17) 0.0260(14) Uani 1 1 d . . . . .
H31 H 0.664392 1.185819 0.684269 0.031 Uiso 1 1 calc R U . . .
C32 C 0.5617(7) 1.0248(6) 0.70991(16) 0.0218(13) Uani 1 1 d . . . . .
C33 C 0.4259(7) 1.0756(7) 0.71122(18) 0.0283(14) Uani 1 1 d . . . . .
H33 H 0.406370 1.165501 0.701851 0.034 Uiso 1 1 calc R U . . .
C34 C 0.3214(7) 0.9985(7) 0.72569(19) 0.0308(15) Uani 1 1 d . . . . .
H34 H 0.230156 1.035890 0.726257 0.037 Uiso 1 1 calc R U . . .
C35 C 0.3446(6) 0.8644(6) 0.73989(16) 0.0228(12) Uani 1 1 d . . . . .
H35 H 0.269123 0.812818 0.749619 0.027 Uiso 1 1 calc R U . . .
C36 C 0.4765(6) 0.8073(6) 0.73978(14) 0.0165(11) Uani 1 1 d . . . . .
C37 C 0.5833(6) 0.8889(6) 0.72438(15) 0.0168(11) Uani 1 1 d . . . . .
C38 C 0.7161(6) 0.8280(6) 0.72204(15) 0.0162(11) Uani 1 1 d . . . . .
F1 F 1.0659(15) 0.0117(17) 0.7959(4) 0.085(4) Uani 0.505(10) 1 d D U P A 1
F2 F 0.8763(9) -0.0832(12) 0.8013(2) 0.046(3) Uani 0.505(10) 1 d D U P A 1
F3 F 1.061(2) -0.2014(19) 0.7957(4) 0.110(5) Uani 0.505(10) 1 d D U P A 1
C39 C 1.032(2) -0.083(2) 0.8526(5) 0.037(4) Uani 0.505(10) 1 d D U P A 1
C40 C 1.0051(17) -0.1005(19) 0.8122(4) 0.040(3) Uani 0.505(10) 1 d D U P A 1
O1 O 0.964(4) 0.008(3) 0.8691(8) 0.033(5) Uani 0.505(10) 1 d D U P A 1
O2 O 1.1193(15) -0.1611(16) 0.8653(4) 0.050(4) Uani 0.505(10) 1 d D U P A 1
F101 F 0.969(3) -0.018(2) 0.7988(4) 0.119(6) Uani 0.495(10) 1 d D U P A 2
F102 F 1.1531(18) -0.1266(15) 0.8074(6) 0.127(6) Uani 0.495(10) 1 d D U P A 2
F103 F 0.9617(13) -0.2372(12) 0.8122(3) 0.062(3) Uani 0.495(10) 1 d D U P A 2
C139 C 1.025(2) -0.079(2) 0.8613(5) 0.035(3) Uani 0.495(10) 1 d D U P A 2
C140 C 1.030(2) -0.115(2) 0.8217(5) 0.063(4) Uani 0.495(10) 1 d D U P A 2
O101 O 1.0652(19) -0.1680(19) 0.8833(5) 0.081(6) Uani 0.495(10) 1 d D U P A 2
O102 O 0.975(4) 0.038(3) 0.8678(10) 0.036(6) Uani 0.495(10) 1 d D U P A 2
Cl1 Cl -0.189(3) 0.382(2) 0.5633(5) 0.060(4) Uani 0.52(3) 1 d D U P B 3
Cl2 Cl -0.1492(16) 0.4025(18) 0.6416(4) 0.067(4) Uani 0.52(3) 1 d D U P B 3
C41 C -0.115(3) 0.3027(17) 0.6034(4) 0.040(5) Uani 0.52(3) 1 d D U P B 3
H41A H -0.154269 0.208686 0.606702 0.048 Uiso 0.52(3) 1 calc R U P B 3
H41B H -0.013192 0.293390 0.600156 0.048 Uiso 0.52(3) 1 calc R U P B 3
Cl11 Cl -0.169(3) 0.366(3) 0.5644(5) 0.071(6) Uani 0.48(3) 1 d D . P B 4
Cl12 Cl -0.1360(14) 0.3815(16) 0.6424(3) 0.043(3) Uani 0.48(3) 1 d D . P B 4
C141 C -0.200(3) 0.2771(16) 0.6068(4) 0.042(6) Uani 0.48(3) 1 d D . P B 4
H14A H -0.301181 0.261355 0.610024 0.051 Uiso 0.48(3) 1 calc R U P B 4
H14B H -0.153002 0.185878 0.606784 0.051 Uiso 0.48(3) 1 calc R U P B 4

loop_
_atom_site_aniso_label
_atom_site_aniso_U_11
_atom_site_aniso_U_22
_atom_site_aniso_U_33
_atom_site_aniso_U_23
_atom_site_aniso_U_13
_atom_site_aniso_U_12
Ir1 0.01447(11) 0.01253(10) 0.01237(8) 0.00003(9) -0.00171(9) 0.00159(8)
N1 0.016(2) 0.023(3) 0.017(2) -0.002(2) 0.0004(19) -0.001(2)
N2 0.017(2) 0.016(2) 0.016(2) 0.0056(19) -0.0004(19) -0.0037(19)
N3 0.017(2) 0.018(2) 0.017(2) -0.003(2) 0.0014(19) 0.004(2)
N4 0.019(2) 0.012(2) 0.013(2) 0.0012(18) -0.0029(18) -0.0019(19)
C1 0.027(3) 0.023(3) 0.025(3) -0.004(2) 0.001(3) 0.000(3)
C2 0.034(4) 0.035(4) 0.026(3) -0.014(3) 0.002(3) -0.005(3)
C3 0.025(3) 0.044(4) 0.019(3) -0.009(3) 0.004(3) -0.010(3)
C4 0.015(3) 0.037(4) 0.017(3) 0.004(3) -0.001(2) -0.006(3)
C5 0.021(3) 0.044(4) 0.015(3) 0.006(3) -0.005(2) -0.007(3)
C6 0.019(3) 0.041(4) 0.017(3) 0.011(3) -0.004(2) -0.002(3)
C7 0.013(3) 0.029(3) 0.025(3) 0.013(3) 0.000(2) 0.000(2)
C8 0.019(3) 0.027(3) 0.034(3) 0.012(3) -0.003(3) 0.001(3)
C9 0.033(4) 0.017(3) 0.033(3) 0.010(3) -0.006(3) -0.002(3)
C10 0.020(3) 0.017(3) 0.024(3) 0.006(2) -0.005(2) -0.003(2)
C11 0.012(2) 0.019(3) 0.015(2) 0.006(2) 0.002(2) -0.002(2)
C12 0.011(3) 0.027(3) 0.016(3) 0.004(2) -0.002(2) -0.002(2)
C13 0.015(3) 0.036(4) 0.022(3) -0.008(3) 0.003(2) 0.000(3)
C14 0.021(3) 0.054(5) 0.022(3) -0.012(3) 0.009(3) -0.003(3)
C15 0.018(3) 0.039(4) 0.034(4) -0.003(3) 0.007(3) -0.003(3)
C16 0.015(2) 0.024(3) 0.028(3) -0.003(3) -0.002(3) 0.005(2)
C17 0.015(3) 0.023(3) 0.034(3) 0.000(3) -0.001(2) 0.003(2)
C18 0.023(3) 0.020(3) 0.027(3) 0.000(2) -0.006(3) -0.002(2)
C19 0.020(3) 0.011(3) 0.023(3) 0.000(2) -0.007(2) 0.005(2)
C20 0.026(3) 0.012(3) 0.019(3) -0.002(2) -0.007(2) 0.002(2)
C21 0.031(3) 0.020(3) 0.012(3) -0.001(2) -0.001(2) 0.006(2)
C22 0.020(3) 0.015(3) 0.020(3) 0.003(2) -0.005(2) 0.003(2)
C23 0.018(3) 0.008(2) 0.016(3) 0.005(2) -0.003(2) 0.003(2)
C24 0.017(3) 0.011(2) 0.016(3) 0.001(2) -0.004(2) 0.004(2)
C25 0.017(3) 0.013(2) 0.016(3) 0.000(2) -0.003(2) 0.003(2)
C26 0.021(3) 0.017(3) 0.022(3) 0.004(2) 0.002(2) 0.002(2)
C27 0.019(3) 0.029(3) 0.029(3) 0.005(3) 0.001(3) 0.003(3)
C28 0.030(4) 0.023(3) 0.025(3) 0.001(3) 0.007(3) -0.006(3)
C29 0.025(3) 0.016(3) 0.018(3) 0.000(2) -0.003(2) -0.001(2)
C30 0.035(3) 0.019(3) 0.018(3) 0.001(2) 0.001(3) -0.006(3)
C31 0.047(4) 0.011(3) 0.019(3) 0.002(2) -0.002(3) -0.002(3)
C32 0.037(4) 0.011(3) 0.017(3) 0.000(2) -0.009(2) 0.003(2)
C33 0.042(4) 0.015(3) 0.028(3) -0.003(3) -0.007(3) 0.010(3)
C34 0.027(4) 0.024(3) 0.042(4) -0.007(3) -0.012(3) 0.014(3)
C35 0.021(3) 0.020(3) 0.027(3) -0.002(2) -0.003(2) 0.007(2)
C36 0.019(3) 0.017(3) 0.014(2) -0.003(2) -0.007(2) 0.003(2)
C37 0.023(3) 0.012(3) 0.015(3) -0.001(2) -0.004(2) 0.000(2)
C38 0.021(3) 0.015(3) 0.013(2) 0.001(2) -0.002(2) -0.001(2)
F1 0.065(8) 0.117(9) 0.074(8) 0.007(7) 0.012(7) -0.035(7)
F2 0.033(5) 0.083(7) 0.022(4) -0.013(4) -0.007(4) 0.010(4)
F3 0.133(12) 0.118(9) 0.079(8) -0.039(8) -0.020(8) 0.087(9)
C39 0.036(7) 0.028(6) 0.046(7) -0.001(6) -0.012(6) -0.005(5)
C40 0.035(6) 0.051(7) 0.033(6) 0.001(5) -0.007(5) 0.031(5)
O1 0.044(9) 0.037(10) 0.019(6) -0.001(7) -0.008(6) -0.002(8)
O2 0.055(8) 0.047(7) 0.047(7) 0.002(6) -0.025(6) 0.010(6)
F101 0.193(15) 0.107(10) 0.057(8) -0.009(8) 0.013(12) 0.041(11)
F102 0.121(9) 0.069(8) 0.191(13) -0.051(9) 0.122(9) -0.030(7)
F103 0.072(7) 0.060(6) 0.053(6) -0.015(5) 0.040(5) 0.002(5)
C139 0.023(6) 0.026(6) 0.055(7) 0.008(6) 0.003(6) 0.003(5)
C140 0.072(8) 0.051(7) 0.065(8) -0.009(6) 0.032(7) 0.013(6)
O101 0.068(11) 0.063(8) 0.112(13) 0.034(10) -0.059(10) 0.004(8)
O102 0.035(9) 0.033(9) 0.041(9) 0.003(7) 0.006(6) 0.006(9)
Cl1 0.083(8) 0.051(4) 0.047(5) 0.008(4) -0.035(4) 0.001(4)
Cl2 0.051(5) 0.091(7) 0.059(6) -0.020(5) 0.021(4) 0.004(4)
C41 0.046(11) 0.033(8) 0.040(7) 0.001(6) -0.007(7) 0.002(8)
Cl11 0.074(9) 0.091(12) 0.047(5) 0.028(6) -0.022(5) -0.028(9)
Cl12 0.037(4) 0.063(5) 0.030(4) 0.015(3) -0.011(3) -0.026(4)
C141 0.064(17) 0.024(8) 0.039(9) 0.003(7) -0.010(9) 0.016(9)

loop_
_atom_type_symbol
_atom_type_description
_atom_type_scat_dispersion_real
_atom_type_scat_dispersion_imag
_atom_type_scat_source
C C 0.0033 0.0016 'International Tables Vol C Tables 4.2.6.8 and 6.1.1.4'
H H 0.0000 0.0000 'International Tables Vol C Tables 4.2.6.8 and 6.1.1.4'
Cl Cl 0.1484 0.1585 'International Tables Vol C Tables 4.2.6.8 and 6.1.1.4'
F F 0.0171 0.0103 'International Tables Vol C Tables 4.2.6.8 and 6.1.1.4'
Ir Ir -1.4442 7.9887 'International Tables Vol C Tables 4.2.6.8 and 6.1.1.4'
N N 0.0061 0.0033 'International Tables Vol C Tables 4.2.6.8 and 6.1.1.4'
O O 0.0106 0.0060 'International Tables Vol C Tables 4.2.6.8 and 6.1.1.4'

loop_
_geom_angle_atom_site_label_1
_geom_angle_atom_site_label_2
_geom_angle_atom_site_label_3
_geom_angle
C36 Ir1 C23 89.8(2)
C36 Ir1 N3 95.0(2)
C23 Ir1 N3 81.2(2)
C36 Ir1 N4 81.3(2)
C23 Ir1 N4 94.6(2)
N3 Ir1 N4 174.47(18)
C36 Ir1 N2 172.2(2)
C23 Ir1 N2 96.81(19)
N3 Ir1 N2 90.12(19)
N4 Ir1 N2 94.03(19)
C36 Ir1 N1 95.8(2)
C23 Ir1 N1 173.6(2)
N3 Ir1 N1 95.00(18)
N4 Ir1 N1 89.44(18)
N2 Ir1 N1 77.91(19)
C1 N1 C12 118.0(5)
C1 N1 Ir1 128.3(4)
C12 N1 Ir1 113.7(4)
C10 N2 C11 118.8(5)
C10 N2 Ir1 127.9(4)
C11 N2 Ir1 113.4(4)
C13 N3 C25 118.6(5)
C13 N3 Ir1 127.4(4)
C25 N3 Ir1 113.9(4)
C26 N4 C38 118.8(5)
C26 N4 Ir1 128.6(4)
C38 N4 Ir1 112.6(4)
N1 C1 C2 122.2(6)
N1 C1 H1 118.9
C2 C1 H1 118.9
C3 C2 C1 119.5(6)
C3 C2 H2 120.2
C1 C2 H2 120.2
C2 C3 C4 120.2(6)
C2 C3 H3 119.9
C4 C3 H3 119.9
C3 C4 C12 117.2(6)
C3 C4 C5 124.4(6)
C12 C4 C5 118.4(6)
C6 C5 C4 122.0(6)
C6 C5 H5 119.0
C4 C5 H5 119.0
C5 C6 C7 121.0(6)
C5 C6 H6 119.5
C7 C6 H6 119.5
C8 C7 C11 117.8(6)
C8 C7 C6 123.6(6)
C11 C7 C6 118.6(6)
C9 C8 C7 119.2(6)
C9 C8 H8 120.4
C7 C8 H8 120.4
C8 C9 C10 119.8(6)
C8 C9 H9 120.1
C10 C9 H9 120.1
N2 C10 C9 122.2(5)
N2 C10 H10 118.9
C9 C10 H10 118.9
N2 C11 C7 122.3(5)
N2 C11 C12 118.0(5)
C7 C11 C12 119.8(5)
N1 C12 C4 122.8(6)
N1 C12 C11 117.0(5)
C4 C12 C11 120.2(5)
N3 C13 C14 122.1(6)
N3 C13 H13 118.9
C14 C13 H13 118.9
C15 C14 C13 119.3(6)
C15 C14 H14 120.4
C13 C14 H14 120.4
C14 C15 C16 120.2(6)
C14 C15 H15 119.9
C16 C15 H15 119.9
C15 C16 C25 117.5(6)
C15 C16 C17 125.3(6)
C25 C16 C17 117.2(6)
C18 C17 C16 121.1(6)
C18 C17 H17 119.4
C16 C17 H17 119.4
C17 C18 C19 121.9(6)
C17 C18 H18 119.1
C19 C18 H18 119.1
C20 C19 C24 118.0(6)
C20 C19 C18 123.8(6)
C24 C19 C18 118.1(6)
C21 C20 C19 119.1(5)
C21 C20 H20 120.5
C19 C20 H20 120.5
C20 C21 C22 121.9(5)
C20 C21 H21 119.1
C22 C21 H21 119.1
C23 C22 C21 121.8(6)
C23 C22 H22 119.1
C21 C22 H22 119.1
C22 C23 C24 115.7(5)
C22 C23 Ir1 132.2(4)
C24 C23 Ir1 112.1(4)
C25 C24 C19 119.0(5)
C25 C24 C23 117.5(5)
C19 C24 C23 123.5(5)
N3 C25 C16 122.3(5)
N3 C25 C24 115.2(5)
C16 C25 C24 122.6(5)
N4 C26 C27 121.8(5)
N4 C26 H26 119.1
C27 C26 H26 119.1
C28 C27 C26 120.5(6)
C28 C27 H27 119.8
C26 C27 H27 119.8
C27 C28 C29 120.0(6)
C27 C28 H28 120.0
C29 C28 H28 120.0
C28 C29 C38 117.0(5)
C28 C29 C30 125.8(6)
C38 C29 C30 117.3(6)
C31 C30 C29 121.3(6)
C31 C30 H30 119.4
C29 C30 H30 119.4
C30 C31 C32 122.2(6)
C30 C31 H31 118.9
C32 C31 H31 118.9
C33 C32 C37 116.4(6)
C33 C32 C31 125.3(6)
C37 C32 C31 118.2(6)
C34 C33 C32 121.0(6)
C34 C33 H33 119.5
C32 C33 H33 119.5
C33 C34 C35 121.8(6)
C33 C34 H34 119.1
C35 C34 H34 119.1
C36 C35 C34 120.6(6)
C36 C35 H35 119.7
C34 C35 H35 119.7
C35 C36 C37 116.7(5)
C35 C36 Ir1 130.9(5)
C37 C36 Ir1 112.4(4)
C38 C37 C36 117.0(5)
C38 C37 C32 119.4(5)
C36 C37 C32 123.5(5)
N4 C38 C37 116.4(5)
N4 C38 C29 122.0(5)
C37 C38 C29 121.5(5)
O2 C39 O1 128(2)
O2 C39 C40 115.0(16)
O1 C39 C40 117.3(19)
F3 C40 F2 111.0(16)
F3 C40 F1 102.7(18)
F2 C40 F1 100.0(13)
F3 C40 C39 118.4(14)
F2 C40 C39 116.2(15)
F1 C40 C39 105.4(15)
O101 C139 O102 128(2)
O101 C139 C140 117.3(18)
O102 C139 C140 114(2)
F102 C140 F101 101.8(19)
F102 C140 F103 105.3(16)
F101 C140 F103 102.5(18)
F102 C140 C139 116.2(19)
F101 C140 C139 114.1(16)
F103 C140 C139 115.2(16)
Cl2 C41 Cl1 110.2(13)
Cl2 C41 H41A 109.6
Cl1 C41 H41A 109.6
Cl2 C41 H41B 109.6
Cl1 C41 H41B 109.6
H41A C41 H41B 108.1
Cl12 C141 Cl11 107.8(14)
Cl12 C141 H14A 110.2
Cl11 C141 H14A 110.2
Cl12 C141 H14B 110.2
Cl11 C141 H14B 110.2
H14A C141 H14B 108.5

loop_
_geom_bond_atom_site_label_1
_geom_bond_atom_site_label_2
_geom_bond_distance
Ir1 C36 2.019(6)
Ir1 C23 2.020(5)
Ir1 N3 2.054(5)
Ir1 N4 2.070(5)
Ir1 N2 2.139(5)
Ir1 N1 2.141(5)
N1 C1 1.335(8)
N1 C12 1.363(7)
N2 C10 1.330(7)
N2 C11 1.360(7)
N3 C13 1.333(7)
N3 C25 1.374(7)
N4 C26 1.327(7)
N4 C38 1.374(7)
C1 C2 1.398(9)
C1 H1 0.9500
C2 C3 1.366(10)
C2 H2 0.9500
C3 C4 1.389(9)
C3 H3 0.9500
C4 C12 1.409(8)
C4 C5 1.428(9)
C5 C6 1.344(10)
C5 H5 0.9500
C6 C7 1.443(9)
C6 H6 0.9500
C7 C8 1.409(9)
C7 C11 1.409(8)
C8 C9 1.366(9)
C8 H8 0.9500
C9 C10 1.407(8)
C9 H9 0.9500
C10 H10 0.9500
C11 C12 1.434(8)
C13 C14 1.403(9)
C13 H13 0.9500
C14 C15 1.378(9)
C14 H14 0.9500
C15 C16 1.393(10)
C15 H15 0.9500
C16 C25 1.408(8)
C16 C17 1.438(9)
C17 C18 1.354(9)
C17 H17 0.9500
C18 C19 1.443(9)
C18 H18 0.9500
C19 C20 1.402(8)
C19 C24 1.419(8)
C20 C21 1.377(9)
C20 H20 0.9500
C21 C22 1.411(8)
C21 H21 0.9500
C22 C23 1.376(8)
C22 H22 0.9500
C23 C24 1.421(8)
C24 C25 1.413(7)
C26 C27 1.395(8)
C26 H26 0.9500
C27 C28 1.363(9)
C27 H27 0.9500
C28 C29 1.397(9)
C28 H28 0.9500
C29 C38 1.424(8)
C29 C30 1.443(8)
C30 C31 1.344(9)
C30 H30 0.9500
C31 C32 1.431(9)
C31 H31 0.9500
C32 C33 1.398(9)
C32 C37 1.427(8)
C33 C34 1.358(10)
C33 H33 0.9500
C34 C35 1.409(9)
C34 H34 0.9500
C35 C36 1.385(8)
C35 H35 0.9500
C36 C37 1.411(8)
C37 C38 1.410(8)
F1 C40 1.36(2)
F2 C40 1.313(16)
F3 C40 1.263(18)
C39 O2 1.218(19)
C39 O1 1.25(2)
C39 C40 1.510(18)
F101 C140 1.39(2)
F102 C140 1.30(2)
F103 C140 1.39(2)
C139 O101 1.238(19)
C139 O102 1.25(2)
C139 C140 1.49(2)
Cl1 C41 1.80(2)
Cl2 C41 1.728(18)
C41 H41A 0.9900
C41 H41B 0.9900
Cl11 C141 1.79(2)
Cl12 C141 1.758(17)
C141 H14A 0.9900
C141 H14B 0.9900

loop_
_geom_torsion_atom_site_label_1
_geom_torsion_atom_site_label_2
_geom_torsion_atom_site_label_3
_geom_torsion_atom_site_label_4
_geom_torsion
C12 N1 C1 C2 1.0(9)
Ir1 N1 C1 C2 -177.8(5)
N1 C1 C2 C3 0.5(10)
C1 C2 C3 C4 -1.4(10)
C2 C3 C4 C12 0.8(9)
C2 C3 C4 C5 -179.6(6)
C3 C4 C5 C6 177.8(6)
C12 C4 C5 C6 -2.6(9)
C4 C5 C6 C7 1.1(10)
C5 C6 C7 C8 179.0(6)
C5 C6 C7 C11 1.5(9)
C11 C7 C8 C9 0.4(9)
C6 C7 C8 C9 -177.1(6)
C7 C8 C9 C10 -0.5(10)
C11 N2 C10 C9 -0.9(9)
Ir1 N2 C10 C9 179.0(4)
C8 C9 C10 N2 0.8(10)
C10 N2 C11 C7 0.8(8)
Ir1 N2 C11 C7 -179.1(4)
C10 N2 C11 C12 -179.6(5)
Ir1 N2 C11 C12 0.4(6)
C8 C7 C11 N2 -0.6(8)
C6 C7 C11 N2 177.1(5)
C8 C7 C11 C12 179.9(5)
C6 C7 C11 C12 -2.5(8)
C1 N1 C12 C4 -1.6(8)
Ir1 N1 C12 C4 177.4(4)
C1 N1 C12 C11 177.9(5)
Ir1 N1 C12 C11 -3.1(6)
C3 C4 C12 N1 0.7(9)
C5 C4 C12 N1 -178.9(5)
C3 C4 C12 C11 -178.8(5)
C5 C4 C12 C11 1.6(8)
N2 C11 C12 N1 1.8(8)
C7 C11 C12 N1 -178.6(5)
N2 C11 C12 C4 -178.6(5)
C7 C11 C12 C4 0.9(8)
C25 N3 C13 C14 1.8(9)
Ir1 N3 C13 C14 -176.0(5)
N3 C13 C14 C15 0.0(11)
C13 C14 C15 C16 -1.2(11)
C14 C15 C16 C25 0.6(9)
C14 C15 C16 C17 -179.1(6)
C15 C16 C17 C18 177.7(6)
C25 C16 C17 C18 -2.1(8)
C16 C17 C18 C19 0.9(9)
C17 C18 C19 C20 177.8(6)
C17 C18 C19 C24 1.5(9)
C24 C19 C20 C21 0.2(8)
C18 C19 C20 C21 -176.1(5)
C19 C20 C21 C22 -0.4(8)
C20 C21 C22 C23 0.3(9)
C21 C22 C23 C24 -0.1(8)
C21 C22 C23 Ir1 177.6(4)
C20 C19 C24 C25 -179.2(5)
C18 C19 C24 C25 -2.7(8)
C20 C19 C24 C23 0.1(8)
C18 C19 C24 C23 176.6(5)
C22 C23 C24 C25 179.2(5)
Ir1 C23 C24 C25 1.0(6)
C22 C23 C24 C19 -0.1(8)
Ir1 C23 C24 C19 -178.3(4)
C13 N3 C25 C16 -2.4(8)
Ir1 N3 C25 C16 175.7(4)
C13 N3 C25 C24 177.7(5)
Ir1 N3 C25 C24 -4.2(6)
C15 C16 C25 N3 1.2(8)
C17 C16 C25 N3 -179.1(5)
C15 C16 C25 C24 -178.9(6)
C17 C16 C25 C24 0.8(8)
C19 C24 C25 N3 -178.5(5)
C23 C24 C25 N3 2.1(7)
C19 C24 C25 C16 1.6(8)
C23 C24 C25 C16 -177.8(5)
C38 N4 C26 C27 1.0(8)
Ir1 N4 C26 C27 179.9(4)
N4 C26 C27 C28 0.6(10)
C26 C27 C28 C29 -1.9(10)
C27 C28 C29 C38 1.6(9)
C27 C28 C29 C30 -177.7(6)
C28 C29 C30 C31 177.9(6)
C38 C29 C30 C31 -1.4(9)
C29 C30 C31 C32 0.0(10)
C30 C31 C32 C33 -175.6(6)
C30 C31 C32 C37 0.9(9)
C37 C32 C33 C34 0.2(9)
C31 C32 C33 C34 176.7(6)
C32 C33 C34 C35 -0.1(10)
C33 C34 C35 C36 0.6(10)
C34 C35 C36 C37 -1.0(8)
C34 C35 C36 Ir1 177.9(5)
C35 C36 C37 C38 -176.1(5)
Ir1 C36 C37 C38 4.8(6)
C35 C36 C37 C32 1.1(8)
Ir1 C36 C37 C32 -178.0(4)
C33 C32 C37 C38 176.4(5)
C31 C32 C37 C38 -0.4(8)
C33 C32 C37 C36 -0.7(8)
C31 C32 C37 C36 -177.5(5)
C26 N4 C38 C37 176.3(5)
Ir1 N4 C38 C37 -2.7(6)
C26 N4 C38 C29 -1.3(8)
Ir1 N4 C38 C29 179.7(4)
C36 C37 C38 N4 -1.4(7)
C32 C37 C38 N4 -178.6(5)
C36 C37 C38 C29 176.3(5)
C32 C37 C38 C29 -1.0(8)
C28 C29 C38 N4 0.0(8)
C30 C29 C38 N4 179.4(5)
C28 C29 C38 C37 -177.5(6)
C30 C29 C38 C37 1.9(8)
O2 C39 C40 F3 8(3)
O1 C39 C40 F3 -173(3)
O2 C39 C40 F2 144(2)
O1 C39 C40 F2 -37(3)
O2 C39 C40 F1 -106(2)
O1 C39 C40 F1 73(2)
O101 C139 C140 F102 -69(3)
O102 C139 C140 F102 113(3)
O101 C139 C140 F101 173(2)
O102 C139 C140 F101 -5(3)
O101 C139 C140 F103 54(3)
O102 C139 C140 F103 -123(2)
